data_7714318
loop_
_publ_author_name
'Gregoli\'nski, Janusz'
'Fedorowicz, Dominka'
'\'Slepokura, Katarzyna'
'K\/lak, Julia'
'Witwicki, Maciej'

_publ_section_title
;
 Hexa- and octanuclear copper(II) complexes with tetraeicosaaza amine
 macrocycle
;
_journal_name_full 'Dalton Transactions'
_journal_paper_doi 10.1039/D3DT02993J
_journal_year 2023
_chemical_formula_moiety '[Cu6 (C96 H136 N24) 2(OH) 2(H2 O)], 10(N O3), 7.5(H2 O)'
_chemical_formula_sum 'C96 H157 Cu6 N34 O41.5'
_chemical_formula_weight 2832.79
_space_group_crystal_system triclinic
_space_group_IT_number 2
_space_group_name_Hall '-P 1'
_space_group_name_H-M_alt 'P -1'
_atom_sites_solution_hydrogens mixed
_atom_sites_solution_primary dual
_atom_sites_solution_secondary difmap
_audit_creation_method SHELXL-2016/6
_audit_update_record
;
2023-08-22 deposited with the CCDC.	2023-10-25 downloaded from the CCDC.
;
_cell_angle_alpha 108.45(2)
_cell_angle_beta 93.03(2)
_cell_angle_gamma 103.86(2)
_cell_formula_units_Z 1
_cell_length_a 14.445(3)
_cell_length_b 14.703(3)
_cell_length_c 15.916(3)
_cell_measurement_reflns_used 71012
_cell_measurement_temperature 100(2)
_cell_measurement_theta_max 74.4710
_cell_measurement_theta_min 2.9200
_cell_volume 3082.7(12)
_computing_cell_refinement 'CrysAlisPro 1.171.41.80a (Rigaku OD, 2020)'
_computing_data_collection 'CrysAlisPro 1.171.41.80a (Rigaku OD, 2020)'
_computing_data_reduction 'CrysAlisPro 1.171.41.80a (Rigaku OD, 2020)'
_computing_structure_refinement 'SHELXL-2016/6 (Sheldrick, 2015)'
_computing_structure_solution 'SHELXT-2014/5 (Sheldrick, 2015)'
_diffrn_ambient_temperature 100(2)
_diffrn_detector 'Hybrid Pixel Array Detector'
_diffrn_detector_area_resol_mean 10.0000
_diffrn_detector_type 'HyPix-Arc 150'
_diffrn_measured_fraction_theta_full 0.999
_diffrn_measured_fraction_theta_max 0.965
_diffrn_measurement_device 'four-circle diffractometer'
_diffrn_measurement_device_type 'Rigaku, XtaLAB Synergy R, DW system, HyPix-Arc 150'
_diffrn_measurement_method 'omega scan'
_diffrn_radiation_monochromator mirror
_diffrn_radiation_probe x-ray
_diffrn_radiation_type CuK\a
_diffrn_radiation_wavelength 1.5418
_diffrn_reflns_av_R_equivalents 0.0463
_diffrn_reflns_av_unetI/netI 0.0174
_diffrn_reflns_Laue_measured_fraction_full 0.999
_diffrn_reflns_Laue_measured_fraction_max 0.965
_diffrn_reflns_limit_h_max 17
_diffrn_reflns_limit_h_min -17
_diffrn_reflns_limit_k_max 18
_diffrn_reflns_limit_k_min -18
_diffrn_reflns_limit_l_max 19
_diffrn_reflns_limit_l_min -19
_diffrn_reflns_number 124554
_diffrn_reflns_point_group_measured_fraction_full 0.999
_diffrn_reflns_point_group_measured_fraction_max 0.965
_diffrn_reflns_theta_full 67.680
_diffrn_reflns_theta_max 75.787
_diffrn_reflns_theta_min 2.956
_diffrn_source 'Rotating-anode X-ray tube'
_diffrn_source_type 'Rigaku (Cu) X-ray Source'
_exptl_absorpt_coefficient_mu 1.948
_exptl_absorpt_correction_T_max 1.00000
_exptl_absorpt_correction_T_min 0.09237
_exptl_absorpt_correction_type multi-scan
_exptl_absorpt_process_details
;
CrysAlisPro 1.171.41.80a (Rigaku Oxford Diffraction, 2020)
Empirical absorption correction using spherical harmonics,
implemented in SCALE3 ABSPACK scaling algorithm.
;
_exptl_crystal_colour blue
_exptl_crystal_density_diffrn 1.526
_exptl_crystal_description column
_exptl_crystal_F_000 1477
_exptl_crystal_size_max 0.21
_exptl_crystal_size_mid 0.02
_exptl_crystal_size_min 0.02
_refine_diff_density_max 0.773
_refine_diff_density_min -0.575
_refine_diff_density_rms 0.086
_refine_ls_extinction_method none
_refine_ls_goodness_of_fit_ref 1.054
_refine_ls_hydrogen_treatment mixed
_refine_ls_matrix_type full
_refine_ls_number_parameters 1127
_refine_ls_number_reflns 12402
_refine_ls_number_restraints 463
_refine_ls_restrained_S_all 1.068
_refine_ls_R_factor_all 0.0619
_refine_ls_R_factor_gt 0.0577
_refine_ls_shift/su_max 0.001
_refine_ls_shift/su_mean 0.000
_refine_ls_structure_factor_coef Fsqd
_refine_ls_weighting_details 'w=1/[\s^2^(Fo^2^)+(0.1015P)^2^+3.9527P] where P=(Fo^2^+2Fc^2^)/3'
_refine_ls_weighting_scheme calc
_refine_ls_wR_factor_gt 0.1681
_refine_ls_wR_factor_ref 0.1717
_reflns_Friedel_coverage 0.000
_reflns_number_gt 11308
_reflns_number_total 12402
_reflns_threshold_expression 'I > 2\s(I)'
_cod_data_source_file d3dt02993j2.cif
_cod_data_source_block 1_cul88n
_cod_original_formula_sum 'C96 H157 Cu6 N34 O41.50'
_cod_database_code 7714318
_shelx_shelxl_version_number 2016/6
_shelx_space_group_comment
;
The symmetry employed for this shelxl refinement is uniquely defined
by the following loop, which should always be used as a source of
symmetry information in preference to the above space-group names.
They are only intended as comments.
;
_shelx_estimated_absorpt_t_min 0.685
_shelx_estimated_absorpt_t_max 0.962

loop_
_space_group_symop_operation_xyz
'x, y, z'
'-x, -y, -z'

loop_
_atom_site_label
_atom_site_type_symbol
_atom_site_fract_x
_atom_site_fract_y
_atom_site_fract_z
_atom_site_U_iso_or_equiv
_atom_site_adp_type
_atom_site_occupancy
_atom_site_site_symmetry_order
_atom_site_calc_flag
_atom_site_refinement_flags_posn
_atom_site_refinement_flags_adp
_atom_site_refinement_flags_occupancy
_atom_site_disorder_assembly
_atom_site_disorder_group
Cu1 Cu 0.86308(3) 0.63784(3) 0.35012(3) 0.03328(13) Uani 1 1 d . . . . .
Cu2 Cu 0.82047(3) 0.41275(3) 0.21303(3) 0.03634(13) Uani 1 1 d . . . . .
Cu3 Cu 0.34756(3) 0.15512(3) 0.23438(3) 0.03536(13) Uani 1 1 d . . . . .
O1 O 0.97893(18) 0.55403(18) 0.29871(19) 0.0501(6) Uani 1 1 d D . . . .
H1A H 1.019390 0.556165 0.262908 0.075 Uiso 1 1 d DR U . . .
H1B H 1.004756 0.547278 0.344117 0.075 Uiso 1 1 d DR U . . .
O2 O 0.77863(15) 0.50736(15) 0.30446(13) 0.0332(4) Uani 1 1 d D . . . .
H2 H 0.773(3) 0.483(2) 0.3459(16) 0.041(10) Uiso 1 1 d D . . . .
N1 N 0.95660(19) 0.76443(19) 0.40374(18) 0.0379(6) Uani 1 1 d . . . . .
N2 N 0.8679(2) 0.68701(19) 0.23807(18) 0.0383(6) Uani 1 1 d . . . . .
H2A H 0.820985 0.728178 0.245279 0.046 Uiso 1 1 calc R U . . .
N3 N 0.7533(2) 0.4402(2) 0.10950(17) 0.0394(6) Uani 1 1 d . . . . .
H3 H 0.685451 0.397923 0.098890 0.047 Uiso 1 1 calc R U . . .
N4 N 0.8763(2) 0.33692(19) 0.11710(17) 0.0383(6) Uani 1 1 d . . . . .
N5 N 0.87453(18) 0.32932(18) 0.27868(17) 0.0343(5) Uani 1 1 d . . . . .
H5 H 0.895077 0.369371 0.343551 0.041 Uiso 1 1 calc R U . . .
N6 N 0.65469(17) 0.28488(19) 0.25182(17) 0.0335(5) Uani 1 1 d D . . . .
H6 H 0.637(3) 0.238(2) 0.1887(9) 0.052(11) Uiso 1 1 d D . . . .
N7 N 0.40998(17) 0.29480(18) 0.22670(15) 0.0309(5) Uani 1 1 d . . . . .
N8 N 0.22984(18) 0.17715(19) 0.15736(17) 0.0362(5) Uani 1 1 d . . . . .
H8 H 0.166092 0.145723 0.171799 0.043 Uiso 1 1 calc R U . . .
N9 N 0.3749(2) 0.0707(2) 0.11002(19) 0.0449(7) Uani 1 1 d . . . . .
H9 H 0.420715 0.113777 0.084234 0.054 Uiso 1 1 calc R U . A 1
N10 N 0.3382(5) 0.0267(5) 0.2480(4) 0.0410(14) Uani 0.456(5) 1 d D U P B 1
N11 N 0.3104(3) 0.1881(2) 0.3645(2) 0.0505(5) Uani 0.456(5) 1 d D U P B 1
H11N H 0.375434 0.205398 0.399712 0.061 Uiso 0.456(5) 1 calc R U P B 1
C36 C 0.4132(3) -0.0106(3) 0.1187(3) 0.0573(6) Uani 0.456(5) 1 d D U P B 1
H36A H 0.483936 0.013323 0.135809 0.069 Uiso 0.456(5) 1 calc R U P B 1
H36B H 0.398619 -0.066300 0.060973 0.069 Uiso 0.456(5) 1 calc R U P B 1
C37 C 0.3675(6) -0.0447(5) 0.1883(5) 0.0491(17) Uani 0.456(5) 1 d D U P B 1
C38 C 0.3549(8) -0.1383(6) 0.1916(7) 0.0602(19) Uani 0.456(5) 1 d D U P B 1
H38 H 0.373149 -0.188520 0.146802 0.072 Uiso 0.456(5) 1 calc R U P B 1
C39 C 0.3143(10) -0.1568(7) 0.2632(9) 0.090(4) Uani 0.456(5) 1 d D . P B 1
H39 H 0.306016 -0.220316 0.269374 0.108 Uiso 0.456(5) 1 calc R U P B 1
C40 C 0.2852(8) -0.0827(7) 0.3265(7) 0.073(2) Uani 0.456(5) 1 d D U P B 1
H40 H 0.257400 -0.095222 0.375882 0.087 Uiso 0.456(5) 1 calc R U P B 1
C41 C 0.2975(7) 0.0094(6) 0.3163(6) 0.0505(16) Uani 0.456(5) 1 d D U P B 1
C42 C 0.2684(6) 0.0969(4) 0.3754(6) 0.0428(14) Uani 0.456(5) 1 d D U P B 1
H42A H 0.197514 0.083016 0.363756 0.051 Uiso 0.456(5) 1 calc R U P B 1
H42B H 0.285404 0.103407 0.438525 0.051 Uiso 0.456(5) 1 calc R U P B 1
N10X N 0.3916(7) 0.0589(7) 0.2723(5) 0.0399(15) Uani 0.317(5) 1 d D U P B 2
N11X N 0.3104(3) 0.1881(2) 0.3645(2) 0.0505(5) Uani 0.317(5) 1 d D U P B 2
H11X H 0.247187 0.136799 0.352462 0.061 Uiso 0.317(5) 1 calc R U P B 2
C36X C 0.4132(3) -0.0106(3) 0.1187(3) 0.0573(6) Uani 0.317(5) 1 d D U P B 2
H36C H 0.478509 -0.002177 0.100963 0.069 Uiso 0.317(5) 1 calc R U P B 2
H36D H 0.371662 -0.074927 0.077322 0.069 Uiso 0.317(5) 1 calc R U P B 2
C37X C 0.4181(9) -0.0136(7) 0.2108(4) 0.0486(18) Uani 0.317(5) 1 d D U P B 2
C38X C 0.4482(11) -0.0815(10) 0.2389(8) 0.059(2) Uani 0.317(5) 1 d D U P B 2
H38X H 0.469863 -0.132046 0.197819 0.070 Uiso 0.317(5) 1 calc R U P B 2
C39X C 0.4476(14) -0.0773(12) 0.3268(9) 0.085(4) Uani 0.317(5) 1 d D U P B 2
H39X H 0.464668 -0.127832 0.344252 0.102 Uiso 0.317(5) 1 calc R U P B 2
C40X C 0.4224(12) -0.0005(10) 0.3906(9) 0.074(2) Uani 0.317(5) 1 d D U P B 2
H40X H 0.425676 0.005896 0.452015 0.088 Uiso 0.317(5) 1 calc R U P B 2
C41X C 0.3922(10) 0.0657(8) 0.3575(6) 0.0480(18) Uani 0.317(5) 1 d D U P B 2
C42X C 0.3639(7) 0.1533(7) 0.4174(5) 0.0399(16) Uani 0.317(5) 1 d D U P B 2
H42C H 0.324857 0.133266 0.461101 0.048 Uiso 0.317(5) 1 calc R U P B 2
H42D H 0.422194 0.206740 0.450918 0.048 Uiso 0.317(5) 1 calc R U P B 2
N10Y N 0.3674(11) 0.0433(9) 0.2631(7) 0.0402(16) Uani 0.229(5) 1 d D U P B 3
N11Y N 0.3104(3) 0.1881(2) 0.3645(2) 0.0505(5) Uani 0.229(5) 1 d D U P B 3
H11Y H 0.379089 0.223741 0.390537 0.061 Uiso 0.229(5) 1 calc R U P B 3
C36Y C 0.4132(3) -0.0106(3) 0.1187(3) 0.0573(6) Uani 0.229(5) 1 d D U P B 3
H36E H 0.482943 0.005568 0.114326 0.069 Uiso 0.229(5) 1 calc R U P B 3
H36F H 0.381140 -0.072658 0.068645 0.069 Uiso 0.229(5) 1 calc R U P B 3
C37Y C 0.3984(13) -0.0275(9) 0.2043(6) 0.0488(19) Uani 0.229(5) 1 d D U P B 3
C38Y C 0.4077(17) -0.1095(12) 0.2229(11) 0.059(2) Uiso 0.229(5) 1 d D U P B 3
H38Y H 0.426147 -0.160930 0.179608 0.071 Uiso 0.229(5) 1 calc R U P B 3
C39Y C 0.390(2) -0.1172(16) 0.3051(12) 0.086(4) Uiso 0.229(5) 1 d D U P B 3
H39Y H 0.403590 -0.170040 0.321274 0.103 Uiso 0.229(5) 1 calc R U P B 3
C40Y C 0.3526(17) -0.0475(12) 0.3646(12) 0.075(2) Uiso 0.229(5) 1 d D U P B 3
H40Y H 0.333225 -0.054865 0.418762 0.090 Uiso 0.229(5) 1 calc R U P B 3
C41Y C 0.3452(16) 0.0331(11) 0.3401(9) 0.0489(18) Uiso 0.229(5) 1 d D U P B 3
C42Y C 0.3126(14) 0.1154(9) 0.4034(8) 0.0428(16) Uiso 0.229(5) 1 d D U P B 3
H42E H 0.247612 0.088385 0.416808 0.051 Uiso 0.229(5) 1 calc R U P B 3
H42F H 0.357359 0.145314 0.460278 0.051 Uiso 0.229(5) 1 calc R U P B 3
N12 N 0.16578(18) 0.33058(19) 0.51701(16) 0.0346(5) Uani 1 1 d . . . . .
H12 H 0.183213 0.393891 0.503280 0.042 Uiso 1 1 calc R U . . .
C1 C 0.9777(2) 0.8023(2) 0.4930(2) 0.0397(7) Uani 1 1 d . . . . .
C2 C 1.0439(3) 0.8943(3) 0.5332(3) 0.0529(9) Uani 1 1 d . . . . .
H2B H 1.057816 0.922893 0.596507 0.064 Uiso 1 1 calc R U . . .
C3 C 1.0888(3) 0.9432(3) 0.4798(3) 0.0666(13) Uani 1 1 d . . . . .
H3A H 1.136116 1.005209 0.506239 0.080 Uiso 1 1 calc R U . . .
C4 C 1.0658(3) 0.9031(3) 0.3878(3) 0.0664(13) Uani 1 1 d . . . . .
H4 H 1.096465 0.937034 0.350724 0.080 Uiso 1 1 calc R U . . .
C5 C 0.9969(3) 0.8118(3) 0.3507(3) 0.0464(8) Uani 1 1 d . . . . .
C6 C 0.9643(3) 0.7596(3) 0.2524(3) 0.0479(8) Uani 1 1 d . . . . .
H6A H 0.960181 0.808980 0.223046 0.057 Uiso 1 1 calc R U . . .
H6B H 1.011443 0.724171 0.225355 0.057 Uiso 1 1 calc R U . . .
C7 C 0.8445(3) 0.6198(3) 0.1432(2) 0.0416(7) Uani 1 1 d . . . . .
H7 H 0.895049 0.583416 0.128364 0.050 Uiso 1 1 calc R U . . .
C8 C 0.8356(3) 0.6748(3) 0.0762(3) 0.0580(10) Uani 1 1 d . . . . .
H8A H 0.872002 0.745925 0.102316 0.070 Uiso 1 1 calc R U . . .
H8B H 0.860320 0.644079 0.020269 0.070 Uiso 1 1 calc R U . . .
C9 C 0.7296(3) 0.6641(3) 0.0585(3) 0.0583(10) Uani 1 1 d . . . . .
H9A H 0.713080 0.674907 0.001882 0.070 Uiso 1 1 calc R U . . .
H9B H 0.708709 0.711705 0.108046 0.070 Uiso 1 1 calc R U . . .
C10 C 0.6837(3) 0.5567(3) 0.0522(2) 0.0482(8) Uani 1 1 d . . . . .
H10A H 0.687253 0.509297 -0.006933 0.058 Uiso 1 1 calc R U . . .
H10B H 0.615515 0.546878 0.062217 0.058 Uiso 1 1 calc R U . . .
C11 C 0.7450(2) 0.5435(2) 0.1274(2) 0.0381(7) Uani 1 1 d . . . . .
H11 H 0.714448 0.562420 0.182980 0.046 Uiso 1 1 calc R U . . .
C12 C 0.7934(3) 0.4001(3) 0.0247(2) 0.0492(8) Uani 1 1 d . . . . .
H12A H 0.739854 0.365072 -0.025313 0.059 Uiso 1 1 calc R U . . .
H12B H 0.835373 0.455950 0.010937 0.059 Uiso 1 1 calc R U . . .
C13 C 0.8496(3) 0.3301(2) 0.0326(2) 0.0435(7) Uani 1 1 d . . . . .
C14 C 0.8794(3) 0.2648(3) -0.0377(2) 0.0488(8) Uani 1 1 d . . . . .
H14 H 0.860240 0.258439 -0.097803 0.059 Uiso 1 1 calc R U . . .
C15 C 0.9375(3) 0.2091(3) -0.0190(3) 0.0512(9) Uani 1 1 d . . . . .
H15 H 0.957139 0.163032 -0.066555 0.061 Uiso 1 1 calc R U . . .
C16 C 0.9670(2) 0.2206(2) 0.0689(3) 0.0455(8) Uani 1 1 d . . . . .
H16 H 1.008332 0.184134 0.082436 0.055 Uiso 1 1 calc R U . . .
C17 C 0.9351(2) 0.2861(2) 0.1363(2) 0.0395(7) Uani 1 1 d . . . . .
C18 C 0.9603(2) 0.3103(2) 0.2348(2) 0.0395(7) Uani 1 1 d . . . . .
H18A H 0.977833 0.253974 0.246627 0.047 Uiso 1 1 calc R U . . .
H18B H 1.015903 0.370009 0.258913 0.047 Uiso 1 1 calc R U . . .
C19 C 0.8050(2) 0.2335(2) 0.2687(2) 0.0332(6) Uani 1 1 d . . . . .
H19 H 0.790615 0.192436 0.203714 0.040 Uiso 1 1 calc R U . . .
C20 C 0.8389(2) 0.1724(3) 0.3197(3) 0.0442(7) Uani 1 1 d . . . . .
H20A H 0.872117 0.215723 0.380194 0.053 Uiso 1 1 calc R U . . .
H20B H 0.883542 0.136932 0.287156 0.053 Uiso 1 1 calc R U . . .
C21 C 0.7466(3) 0.0982(3) 0.3253(3) 0.0580(10) Uani 1 1 d . . . . .
H21A H 0.741127 0.030923 0.282482 0.070 Uiso 1 1 calc R U . . .
H21B H 0.746680 0.094667 0.386379 0.070 Uiso 1 1 calc R U . . .
C22 C 0.6633(2) 0.1373(3) 0.3018(3) 0.0447(7) Uani 1 1 d . . . . .
H22A H 0.617970 0.138450 0.346412 0.054 Uiso 1 1 calc R U . . .
H22B H 0.627825 0.094781 0.241932 0.054 Uiso 1 1 calc R U . . .
C23 C 0.7102(2) 0.2435(2) 0.3029(2) 0.0349(6) Uani 1 1 d . . . . .
H23 H 0.724898 0.289107 0.366565 0.042 Uiso 1 1 calc R U . . .
C24 C 0.5658(2) 0.2931(3) 0.2895(2) 0.0375(6) Uani 1 1 d . . . . .
H24A H 0.582466 0.332857 0.354012 0.045 Uiso 1 1 calc R U . . .
H24B H 0.527123 0.225613 0.284252 0.045 Uiso 1 1 calc R U . . .
C25 C 0.5051(2) 0.3398(2) 0.24617(19) 0.0333(6) Uani 1 1 d . . . . .
C26 C 0.5437(2) 0.4292(2) 0.2323(2) 0.0384(7) Uani 1 1 d . . . . .
H26 H 0.611136 0.459425 0.244921 0.046 Uiso 1 1 calc R U . . .
C27 C 0.4825(2) 0.4733(2) 0.1997(2) 0.0437(7) Uani 1 1 d . . . . .
H27 H 0.507556 0.534756 0.190447 0.052 Uiso 1 1 calc R U . . .
C28 C 0.3844(2) 0.4274(2) 0.1807(2) 0.0408(7) Uani 1 1 d . . . . .
H28 H 0.341376 0.456788 0.158423 0.049 Uiso 1 1 calc R U . . .
C29 C 0.3504(2) 0.3378(2) 0.19488(19) 0.0326(6) Uani 1 1 d . . . . .
C30 C 0.2437(2) 0.2846(2) 0.1783(2) 0.0366(6) Uani 1 1 d . . . . .
H30A H 0.213883 0.311105 0.232113 0.044 Uiso 1 1 calc R U . . .
H30B H 0.211909 0.296792 0.127835 0.044 Uiso 1 1 calc R U . . .
C31 C 0.2409(2) 0.1254(2) 0.0639(2) 0.0381(7) Uani 1 1 d . . . . .
H31 H 0.289425 0.172543 0.044158 0.046 Uiso 1 1 calc R U . . .
C32 C 0.1517(2) 0.0803(3) -0.0072(2) 0.0443(7) Uani 1 1 d . . . . .
H32A H 0.131309 0.132346 -0.024454 0.053 Uiso 1 1 calc R U . . .
H32B H 0.097326 0.042016 0.013783 0.053 Uiso 1 1 calc R U . . .
C33 C 0.1885(3) 0.0113(3) -0.0855(2) 0.0511(9) Uani 1 1 d . . . . .
H33A H 0.213728 0.046944 -0.126384 0.061 Uiso 1 1 calc R U . . .
H33B H 0.135649 -0.048194 -0.119946 0.061 Uiso 1 1 calc R U . . .
C34 C 0.2696(3) -0.0196(3) -0.0431(2) 0.0488(8) Uani 1 1 d . . . . .
H34A H 0.252394 -0.092589 -0.056616 0.059 Uiso 1 1 calc R U . . .
H34B H 0.330980 0.000914 -0.065705 0.059 Uiso 1 1 calc R U . . .
C35 C 0.2779(2) 0.0354(2) 0.0577(2) 0.0411(7) Uani 1 1 d . . . . .
H35 H 0.233991 -0.008181 0.084413 0.049 Uiso 1 1 calc R U . . .
C43 C 0.2805(2) 0.2782(2) 0.4097(2) 0.0380(7) Uani 1 1 d . . . . .
H43 H 0.226048 0.280623 0.369704 0.046 Uiso 1 1 calc R U . B 1
C44 C 0.3608(4) 0.3732(3) 0.4288(3) 0.0705(14) Uani 1 1 d . . . . .
H44A H 0.341091 0.416842 0.399214 0.085 Uiso 1 1 calc R U . . .
H44B H 0.419509 0.357320 0.406019 0.085 Uiso 1 1 calc R U . . .
C45 C 0.3806(3) 0.4257(3) 0.5310(2) 0.0555(10) Uani 1 1 d . . . . .
H45A H 0.450672 0.452079 0.551855 0.067 Uiso 1 1 calc R U . . .
H45B H 0.350291 0.481374 0.549135 0.067 Uiso 1 1 calc R U . . .
C46 C 0.3360(2) 0.3453(3) 0.5690(2) 0.0432(7) Uani 1 1 d . . . . .
H46A H 0.319043 0.374776 0.629248 0.052 Uiso 1 1 calc R U . . .
H46B H 0.380642 0.304644 0.572900 0.052 Uiso 1 1 calc R U . . .
C47 C 0.2460(2) 0.2828(2) 0.50223(19) 0.0348(6) Uani 1 1 d . . . . .
H47 H 0.225827 0.214375 0.506049 0.042 Uiso 1 1 calc R U . . .
C48 C 0.0733(2) 0.2643(2) 0.4603(2) 0.0399(7) Uani 1 1 d . . . . .
H48A H 0.031998 0.305299 0.448958 0.048 Uiso 1 1 calc R U . . .
H48B H 0.086730 0.223695 0.401930 0.048 Uiso 1 1 calc R U . . .
N1A N 0.5280(8) 0.2167(11) 0.0193(11) 0.0624(15) Uani 0.518(10) 1 d D U P C 1
O1A O 0.5993(6) 0.2751(7) 0.0078(5) 0.081(2) Uani 0.518(10) 1 d D U P C 1
O2A O 0.5445(5) 0.1658(7) 0.0673(5) 0.0584(17) Uani 0.518(10) 1 d D U P C 1
O3A O 0.4454(10) 0.1998(17) -0.0160(19) 0.064(4) Uani 0.518(10) 1 d D U P C 1
N1X N 0.5255(9) 0.2325(12) 0.0107(13) 0.0634(16) Uani 0.482(10) 1 d D U P C 2
O1X O 0.5623(7) 0.3132(7) 0.0015(6) 0.078(2) Uani 0.482(10) 1 d D U P C 2
O2X O 0.5731(7) 0.2045(8) 0.0628(6) 0.0683(18) Uani 0.482(10) 1 d D U P C 2
O3X O 0.4480(11) 0.1766(17) -0.031(2) 0.063(4) Uani 0.482(10) 1 d D U P C 2
N2A N 1.1167(6) 0.5297(5) 0.1456(5) 0.0672(14) Uani 0.603(6) 1 d D U P D 1
O4A O 1.1294(9) 0.6108(8) 0.2123(7) 0.077(2) Uani 0.603(6) 1 d D U P D 1
O5A O 1.0434(4) 0.4962(5) 0.0924(5) 0.092(2) Uani 0.603(6) 1 d D . P D 1
O6A O 1.1865(5) 0.4928(5) 0.1341(5) 0.0838(15) Uani 0.603(6) 1 d D U P D 1
N2X N 1.1664(8) 0.5543(8) 0.1776(9) 0.0712(15) Uani 0.397(6) 1 d D U P D 2
O4X O 1.1124(14) 0.6142(12) 0.1933(12) 0.076(3) Uani 0.397(6) 1 d D U P D 2
O5X O 1.1345(8) 0.4654(7) 0.1613(8) 0.086(2) Uani 0.397(6) 1 d D U P D 2
O6X O 1.2522(6) 0.5867(8) 0.1689(6) 0.082(3) Uani 0.397(6) 1 d D . P D 2
N3A N 0.7123(7) 0.8338(7) 0.3389(6) 0.0726(17) Uani 0.634(9) 1 d D U P E 1
O7A O 0.7991(6) 0.8510(7) 0.3623(7) 0.0815(19) Uani 0.634(9) 1 d D U P E 1
O8A O 0.6621(6) 0.8769(5) 0.3882(5) 0.098(2) Uani 0.634(9) 1 d D U P E 1
O9A O 0.6823(11) 0.7649(7) 0.2639(7) 0.0797(19) Uani 0.634(9) 1 d D U P E 1
N3X N 0.6857(11) 0.8166(13) 0.3168(13) 0.0747(18) Uani 0.366(9) 1 d D U P E 2
O7X O 0.7646(11) 0.8533(13) 0.3641(11) 0.076(2) Uani 0.366(9) 1 d D U P E 2
O8X O 0.6212(10) 0.8587(10) 0.3223(9) 0.102(3) Uani 0.366(9) 1 d D U P E 2
O9X O 0.6731(19) 0.7334(11) 0.2551(13) 0.075(3) Uani 0.366(9) 1 d D U P E 2
N4A N 0.8857(9) 0.4709(8) 0.5318(5) 0.0521(10) Uani 0.623(8) 1 d D U P F 1
O10A O 0.8804(6) 0.5430(5) 0.5966(4) 0.0568(14) Uani 0.623(8) 1 d D U P F 1
O11A O 0.9357(4) 0.4148(4) 0.5359(4) 0.0622(13) Uani 0.623(8) 1 d D U P F 1
O12A O 0.8440(5) 0.4605(4) 0.4553(3) 0.0569(12) Uani 0.623(8) 1 d D U P F 1
N4X N 0.8740(14) 0.4631(13) 0.5171(9) 0.0526(12) Uani 0.377(8) 1 d D U P F 2
O10X O 0.9015(10) 0.5202(9) 0.5957(7) 0.0605(19) Uani 0.377(8) 1 d D U P F 2
O11X O 0.9138(8) 0.3959(7) 0.4893(8) 0.069(2) Uani 0.377(8) 1 d D U P F 2
O12X O 0.7949(7) 0.4612(6) 0.4761(5) 0.0539(18) Uani 0.377(8) 1 d D U P F 2
N5A N 0.0366(9) 0.0315(11) 0.2223(10) 0.0418(11) Uani 0.440(8) 1 d D U P G 1
O13A O 0.0977(6) -0.0152(5) 0.1964(5) 0.0524(14) Uani 0.440(8) 1 d D U P G 1
O14A O 0.0519(11) 0.1200(7) 0.2271(7) 0.0361(16) Uani 0.440(8) 1 d D U P G 1
O15A O -0.0343(6) -0.0105(7) 0.2508(6) 0.0519(14) Uani 0.440(8) 1 d D U P G 1
N5X N 0.0616(7) 0.0281(8) 0.2242(8) 0.0413(11) Uani 0.392(7) 1 d D U P H 2
O13X O 0.0686(9) 0.1208(8) 0.2504(9) 0.0409(19) Uani 0.392(7) 1 d D U P H 2
O14X O 0.1377(6) 0.0044(6) 0.2301(6) 0.0495(16) Uani 0.392(7) 1 d D U P H 2
O15X O -0.0159(6) -0.0373(5) 0.2004(6) 0.0511(13) Uani 0.392(7) 1 d D U P H 2
N5Y N 0.031(2) 0.031(2) 0.2226(16) 0.0400(11) Uiso 0.167(6) 1 d D U P I 3
O13Y O 0.046(3) 0.1237(15) 0.244(2) 0.035(2) Uiso 0.167(6) 1 d D U P I 3
O14Y O 0.0540(12) -0.0097(12) 0.1487(11) 0.054(2) Uiso 0.167(6) 1 d D U P I 3
O15Y O -0.0453(17) -0.0243(19) 0.2317(17) 0.0473(19) Uiso 0.167(6) 1 d D U P I 3
O1W O 0.4918(4) 0.6825(3) 0.1559(4) 0.1192(18) Uani 1 1 d D . . . .
H1WA H 0.447579 0.682352 0.185328 0.179 Uiso 1 1 d DR U . . .
H1WB H 0.540383 0.729377 0.183360 0.179 Uiso 1 1 d DR U . . .
O2W O 1.3516(10) 0.6617(10) 0.2430(10) 0.142(4) Uiso 0.5 1 d . U P J 1
O2M O 1.3431(18) 0.6449(19) 0.2892(18) 0.128(5) Uiso 0.25 1 d . U P J 1
O3W O 1.407(2) 0.660(2) 0.467(2) 0.153(6) Uiso 0.25 1 d . U P K 1
O3M O 1.399(2) 0.678(2) 0.398(2) 0.152(6) Uiso 0.25 1 d . U P L 2
O3N O 1.367(2) 0.617(2) 0.416(2) 0.153(6) Uiso 0.25 1 d . U P M 3
O4W O 0.5029(7) 0.1978(7) 0.4595(6) 0.101(3) Uiso 0.5 1 d . . P N 1
O5W O 1.2412(17) 0.7529(17) 0.4346(16) 0.130(7) Uiso 0.25 1 d . . P O 1
O5M O 1.355(2) 0.792(2) 0.452(2) 0.173(11) Uiso 0.25 1 d . . P P 2
O6W O 0.388(2) 0.022(2) 0.511(2) 0.161(10) Uiso 0.25 1 d . . P Q 1

loop_
_atom_site_aniso_label
_atom_site_aniso_U_11
_atom_site_aniso_U_22
_atom_site_aniso_U_33
_atom_site_aniso_U_23
_atom_site_aniso_U_13
_atom_site_aniso_U_12
Cu1 0.0359(2) 0.0267(2) 0.0287(2) 0.00051(17) 0.00309(17) 0.00516(17)
Cu2 0.0490(3) 0.0308(2) 0.0266(2) 0.00214(17) 0.00443(18) 0.01645(19)
Cu3 0.0394(2) 0.0303(2) 0.0300(2) -0.00076(17) 0.00224(17) 0.01310(18)
O1 0.0462(13) 0.0431(13) 0.0663(16) 0.0200(12) 0.0160(12) 0.0179(11)
O2 0.0365(10) 0.0268(10) 0.0283(10) 0.0007(8) 0.0031(8) 0.0059(8)
N1 0.0382(13) 0.0287(12) 0.0402(14) 0.0038(11) -0.0010(11) 0.0087(10)
N2 0.0424(14) 0.0306(12) 0.0383(14) 0.0096(11) 0.0024(11) 0.0068(11)
N3 0.0533(16) 0.0327(13) 0.0282(12) 0.0044(10) 0.0019(11) 0.0135(11)
N4 0.0461(15) 0.0288(12) 0.0327(13) 0.0017(10) 0.0071(11) 0.0082(11)
N5 0.0332(12) 0.0301(12) 0.0321(12) 0.0021(10) 0.0001(10) 0.0073(10)
N6 0.0307(12) 0.0357(13) 0.0318(12) 0.0078(10) 0.0019(9) 0.0104(10)
N7 0.0302(12) 0.0309(12) 0.0244(11) -0.0007(9) 0.0037(9) 0.0090(9)
N8 0.0326(12) 0.0333(13) 0.0358(13) 0.0029(10) 0.0028(10) 0.0086(10)
N9 0.0407(14) 0.0445(15) 0.0369(14) -0.0058(12) -0.0029(11) 0.0166(12)
N10 0.042(4) 0.031(3) 0.048(3) 0.007(2) 0.012(3) 0.014(3)
N11 0.0804(10) 0.0356(9) 0.0382(9) 0.0083(8) 0.0251(9) 0.0228(9)
C36 0.0625(10) 0.0580(10) 0.0415(10) -0.0105(9) -0.0037(9) 0.0377(9)
C37 0.041(5) 0.027(3) 0.070(4) 0.000(3) 0.010(3) 0.012(3)
C38 0.059(3) 0.057(2) 0.062(2) 0.015(2) 0.0099(19) 0.019(2)
C39 0.111(10) 0.040(5) 0.128(11) 0.025(6) 0.042(9) 0.036(6)
C40 0.075(3) 0.071(3) 0.076(3) 0.027(2) 0.015(2) 0.021(2)
C41 0.051(2) 0.047(2) 0.052(2) 0.0132(19) 0.0097(18) 0.0143(19)
C42 0.044(2) 0.041(2) 0.044(2) 0.0140(18) 0.0087(18) 0.0118(18)
N10X 0.041(4) 0.030(3) 0.048(3) 0.008(2) 0.012(3) 0.016(3)
N11X 0.0804(10) 0.0356(9) 0.0382(9) 0.0083(8) 0.0251(9) 0.0228(9)
C36X 0.0625(10) 0.0580(10) 0.0415(10) -0.0105(9) -0.0037(9) 0.0377(9)
C37X 0.041(5) 0.026(3) 0.070(4) 0.001(3) 0.010(4) 0.012(3)
C38X 0.059(3) 0.056(3) 0.061(3) 0.018(2) 0.009(2) 0.019(2)
C39X 0.087(4) 0.084(4) 0.086(4) 0.030(3) 0.012(2) 0.027(2)
C40X 0.077(3) 0.073(3) 0.074(3) 0.027(2) 0.012(2) 0.023(2)
C41X 0.050(3) 0.047(2) 0.049(2) 0.017(2) 0.0079(19) 0.015(2)
C42X 0.041(2) 0.041(2) 0.040(2) 0.0155(19) 0.0079(18) 0.014(2)
N10Y 0.041(4) 0.031(3) 0.048(3) 0.008(3) 0.011(3) 0.015(3)
N11Y 0.0804(10) 0.0356(9) 0.0382(9) 0.0083(8) 0.0251(9) 0.0228(9)
C36Y 0.0625(10) 0.0580(10) 0.0415(10) -0.0105(9) -0.0037(9) 0.0377(9)
C37Y 0.041(5) 0.026(3) 0.070(4) 0.001(3) 0.010(4) 0.012(3)
N12 0.0377(13) 0.0312(12) 0.0270(12) -0.0007(10) 0.0015(10) 0.0098(10)
C1 0.0400(16) 0.0301(14) 0.0417(17) 0.0015(12) -0.0056(13) 0.0131(12)
C2 0.059(2) 0.0320(16) 0.057(2) 0.0051(15) -0.0208(17) 0.0108(15)
C3 0.074(3) 0.0338(18) 0.074(3) 0.0199(19) -0.032(2) -0.0097(18)
C4 0.066(3) 0.043(2) 0.077(3) 0.029(2) -0.025(2) -0.0125(18)
C5 0.0469(18) 0.0336(16) 0.054(2) 0.0160(15) -0.0032(15) 0.0039(14)
C6 0.0490(19) 0.0380(17) 0.051(2) 0.0174(15) 0.0017(15) -0.0002(14)
C7 0.0466(18) 0.0404(17) 0.0344(16) 0.0094(13) 0.0059(13) 0.0101(14)
C8 0.070(3) 0.055(2) 0.0414(19) 0.0203(17) 0.0028(17) -0.0006(19)
C9 0.083(3) 0.046(2) 0.044(2) 0.0189(17) -0.0063(19) 0.0147(19)
C10 0.058(2) 0.0436(18) 0.0398(17) 0.0127(15) -0.0037(15) 0.0122(16)
C11 0.0459(17) 0.0321(15) 0.0328(15) 0.0062(12) 0.0005(12) 0.0112(13)
C12 0.072(2) 0.0424(18) 0.0288(15) 0.0056(13) 0.0063(15) 0.0158(17)
C13 0.0549(19) 0.0323(15) 0.0343(16) 0.0029(13) 0.0094(14) 0.0060(14)
C14 0.061(2) 0.0383(17) 0.0345(17) 0.0016(14) 0.0141(15) 0.0038(16)
C15 0.052(2) 0.0360(17) 0.051(2) -0.0019(15) 0.0212(16) 0.0048(15)
C16 0.0372(16) 0.0333(16) 0.056(2) 0.0023(14) 0.0137(14) 0.0060(13)
C17 0.0350(15) 0.0279(14) 0.0463(18) 0.0036(13) 0.0082(13) 0.0033(12)
C18 0.0321(15) 0.0318(15) 0.0474(18) 0.0045(13) 0.0037(13) 0.0078(12)
C19 0.0338(14) 0.0290(14) 0.0326(14) 0.0065(11) -0.0008(11) 0.0069(11)
C20 0.0427(17) 0.0432(18) 0.0518(19) 0.0196(15) 0.0034(14) 0.0171(14)
C21 0.049(2) 0.055(2) 0.082(3) 0.039(2) 0.0079(19) 0.0142(17)
C22 0.0403(17) 0.0438(18) 0.0518(19) 0.0206(15) 0.0046(14) 0.0091(14)
C23 0.0331(14) 0.0368(15) 0.0329(14) 0.0098(12) 0.0015(11) 0.0095(12)
C24 0.0320(15) 0.0468(17) 0.0328(15) 0.0119(13) 0.0039(11) 0.0113(13)
C25 0.0328(14) 0.0356(15) 0.0259(13) 0.0031(11) 0.0032(11) 0.0088(12)
C26 0.0343(15) 0.0375(16) 0.0354(15) 0.0054(13) 0.0024(12) 0.0049(12)
C27 0.0447(18) 0.0331(15) 0.0471(18) 0.0099(14) 0.0013(14) 0.0053(13)
C28 0.0429(17) 0.0362(16) 0.0390(16) 0.0051(13) 0.0000(13) 0.0142(13)
C29 0.0348(14) 0.0305(14) 0.0267(13) 0.0005(11) 0.0034(11) 0.0111(11)
C30 0.0323(14) 0.0368(15) 0.0357(15) 0.0041(12) 0.0021(12) 0.0120(12)
C31 0.0346(15) 0.0375(16) 0.0331(15) 0.0022(12) 0.0013(12) 0.0067(12)
C32 0.0388(16) 0.0432(18) 0.0395(17) 0.0024(14) -0.0040(13) 0.0081(14)
C33 0.051(2) 0.050(2) 0.0388(18) -0.0007(15) -0.0046(15) 0.0121(16)
C34 0.0451(18) 0.0478(19) 0.0382(17) -0.0052(15) -0.0010(14) 0.0128(15)
C35 0.0383(16) 0.0396(16) 0.0349(16) -0.0009(13) -0.0008(12) 0.0106(13)
C43 0.0481(17) 0.0312(15) 0.0312(15) 0.0044(12) 0.0095(13) 0.0121(13)
C44 0.104(4) 0.0400(19) 0.038(2) -0.0043(16) 0.025(2) -0.012(2)
C45 0.056(2) 0.047(2) 0.0388(18) -0.0030(15) 0.0141(16) -0.0079(17)
C46 0.0377(16) 0.0498(19) 0.0327(15) 0.0043(14) 0.0050(12) 0.0080(14)
C47 0.0376(15) 0.0333(14) 0.0289(14) 0.0039(11) 0.0064(11) 0.0097(12)
C48 0.0407(16) 0.0375(16) 0.0312(15) -0.0024(12) -0.0040(12) 0.0129(13)
N1A 0.055(2) 0.072(4) 0.039(3) -0.007(2) 0.0117(18) 0.013(2)
O1A 0.066(3) 0.076(4) 0.063(3) -0.008(3) 0.016(3) -0.010(3)
O2A 0.041(3) 0.077(5) 0.036(2) -0.005(3) 0.002(2) 0.010(3)
O3A 0.047(2) 0.070(9) 0.080(8) 0.033(8) 0.015(3) 0.015(4)
N1X 0.057(2) 0.071(4) 0.041(3) -0.006(2) 0.0125(19) 0.010(2)
O1X 0.068(4) 0.064(4) 0.072(3) -0.001(3) 0.003(3) -0.007(3)
O2X 0.059(3) 0.082(4) 0.042(2) -0.008(3) -0.002(3) 0.021(3)
O3X 0.048(3) 0.066(9) 0.080(8) 0.028(7) 0.013(3) 0.019(3)
N2A 0.071(3) 0.077(3) 0.074(3) 0.036(2) 0.036(3) 0.039(3)
O4A 0.079(4) 0.076(3) 0.088(4) 0.034(3) 0.027(3) 0.032(2)
O5A 0.047(3) 0.095(5) 0.119(6) 0.027(4) 0.011(3) 0.003(3)
O6A 0.088(4) 0.092(3) 0.086(3) 0.030(3) 0.025(3) 0.050(3)
N2X 0.076(3) 0.079(3) 0.078(3) 0.035(2) 0.032(3) 0.041(3)
O4X 0.083(5) 0.073(3) 0.092(6) 0.041(4) 0.023(4) 0.035(3)
O5X 0.091(5) 0.082(4) 0.096(4) 0.034(4) 0.027(4) 0.037(4)
O6X 0.098(7) 0.111(8) 0.076(6) 0.050(6) 0.045(5) 0.066(6)
N3A 0.084(4) 0.071(3) 0.073(4) 0.031(3) 0.008(3) 0.030(4)
O7A 0.082(5) 0.066(3) 0.093(3) 0.015(2) 0.002(4) 0.033(4)
O8A 0.151(6) 0.109(4) 0.086(4) 0.056(4) 0.066(4) 0.085(4)
O9A 0.085(4) 0.082(5) 0.074(3) 0.025(4) 0.005(3) 0.030(5)
N3X 0.084(4) 0.073(4) 0.074(4) 0.029(3) 0.009(4) 0.029(4)
O7X 0.082(5) 0.065(3) 0.085(3) 0.028(3) 0.008(4) 0.023(5)
O8X 0.146(6) 0.108(5) 0.095(5) 0.049(5) 0.054(5) 0.084(5)
O9X 0.086(4) 0.075(6) 0.074(4) 0.028(5) 0.007(4) 0.034(6)
N4A 0.079(3) 0.044(2) 0.031(2) 0.0079(18) 0.0001(18) 0.020(2)
O10A 0.083(4) 0.045(3) 0.0369(19) -0.0014(19) 0.000(2) 0.029(2)
O11A 0.085(4) 0.059(3) 0.051(3) 0.017(3) 0.013(3) 0.036(3)
O12A 0.086(3) 0.0457(18) 0.032(2) 0.0047(16) -0.006(2) 0.018(2)
N4X 0.080(3) 0.044(2) 0.030(3) 0.007(2) 0.000(2) 0.019(2)
O10X 0.085(4) 0.048(3) 0.037(2) -0.002(3) -0.001(3) 0.021(3)
O11X 0.086(4) 0.062(4) 0.060(4) 0.014(4) 0.009(4) 0.034(3)
O12X 0.080(4) 0.043(3) 0.034(3) 0.006(2) -0.005(3) 0.020(3)
N5A 0.0415(18) 0.0384(14) 0.0406(14) 0.0079(13) 0.0051(15) 0.0095(15)
O13A 0.050(3) 0.047(2) 0.056(3) 0.009(2) 0.013(2) 0.014(2)
O14A 0.035(3) 0.0341(19) 0.037(3) 0.008(2) 0.006(3) 0.0113(19)
O15A 0.052(2) 0.045(2) 0.056(3) 0.020(2) 0.005(2) 0.006(2)
N5X 0.0415(18) 0.0386(15) 0.0407(15) 0.0091(13) 0.0064(16) 0.0108(15)
O13X 0.038(3) 0.035(2) 0.041(3) 0.001(3) 0.005(3) 0.009(2)
O14X 0.042(3) 0.049(3) 0.059(4) 0.019(3) 0.010(3) 0.013(3)
O15X 0.049(2) 0.0431(19) 0.053(2) 0.0121(18) 0.0013(19) 0.0046(18)
O1W 0.107(3) 0.064(2) 0.185(5) 0.041(3) -0.008(3) 0.028(2)

loop_
_atom_type_symbol
_atom_type_description
_atom_type_scat_dispersion_real
_atom_type_scat_dispersion_imag
_atom_type_scat_source
C C 0.0181 0.0091 'International Tables Vol C Tables 4.2.6.8 and 6.1.1.4'
H H 0.0000 0.0000 'International Tables Vol C Tables 4.2.6.8 and 6.1.1.4'
N N 0.0311 0.0180 'International Tables Vol C Tables 4.2.6.8 and 6.1.1.4'
O O 0.0492 0.0322 'International Tables Vol C Tables 4.2.6.8 and 6.1.1.4'
Cu Cu -1.9646 0.5888 'International Tables Vol C Tables 4.2.6.8 and 6.1.1.4'

loop_
_geom_angle_atom_site_label_1
_geom_angle_atom_site_label_2
_geom_angle_atom_site_label_3
_geom_angle
_geom_angle_site_symmetry_1
_geom_angle_site_symmetry_3
_geom_angle_publ_flag
O2 Cu1 N1 173.81(11) . . ?
O2 Cu1 N12 96.67(10) . 2_666 ?
N1 Cu1 N12 80.91(11) . 2_666 ?
O2 Cu1 N2 103.81(10) . . ?
N1 Cu1 N2 81.08(11) . . ?
N12 Cu1 N2 145.18(11) 2_666 . ?
O2 Cu1 O1 82.79(9) . . ?
N1 Cu1 O1 93.58(10) . . ?
N12 Cu1 O1 121.44(10) 2_666 . ?
N2 Cu1 O1 89.21(10) . . ?
O2 Cu2 N4 170.11(10) . . ?
O2 Cu2 N3 94.49(10) . . ?
N4 Cu2 N3 82.00(11) . . ?
O2 Cu2 N5 104.76(10) . . ?
N4 Cu2 N5 80.85(11) . . ?
N3 Cu2 N5 157.21(10) . . ?
N10Y Cu3 N7 146.8(5) . . ?
N10X Cu3 N7 136.1(3) . . ?
N10 Cu3 N7 159.2(2) . . ?
N10Y Cu3 N9 80.5(3) . . ?
N10X Cu3 N9 82.3(2) . . ?
N10 Cu3 N9 77.46(19) . . ?
N7 Cu3 N9 97.15(11) . . ?
N10Y Cu3 N11Y 79.4(3) . . ?
N7 Cu3 N11Y 103.37(10) . . ?
N9 Cu3 N11Y 158.81(13) . . ?
N10 Cu3 N11 81.47(19) . . ?
N7 Cu3 N11 103.37(10) . . ?
N9 Cu3 N11 158.81(13) . . ?
N10X Cu3 N11X 79.3(2) . . ?
N7 Cu3 N11X 103.37(10) . . ?
N9 Cu3 N11X 158.81(13) . . ?
N10Y Cu3 N8 133.6(5) . . ?
N10X Cu3 N8 144.3(3) . . ?
N10 Cu3 N8 120.4(2) . . ?
N7 Cu3 N8 78.54(10) . . ?
N9 Cu3 N8 85.18(11) . . ?
N11Y Cu3 N8 103.87(12) . . ?
N11 Cu3 N8 103.87(12) . . ?
N11X Cu3 N8 103.87(12) . . ?
Cu1 O1 H1A 136.5 . . ?
Cu1 O1 H1B 105.1 . . ?
H1A O1 H1B 108.3 . . ?
Cu1 O2 Cu2 116.02(11) . . ?
Cu1 O2 H2 109(2) . . ?
Cu2 O2 H2 104(3) . . ?
C5 N1 C1 122.6(3) . . ?
C5 N1 Cu1 118.6(2) . . ?
C1 N1 Cu1 118.9(2) . . ?
C7 N2 C6 109.9(3) . . ?
C7 N2 Cu1 124.5(2) . . ?
C6 N2 Cu1 106.2(2) . . ?
C7 N2 H2A 104.8 . . ?
C6 N2 H2A 104.8 . . ?
Cu1 N2 H2A 104.8 . . ?
C11 N3 C12 113.5(3) . . ?
C11 N3 Cu2 116.79(19) . . ?
C12 N3 Cu2 110.4(2) . . ?
C11 N3 H3 104.9 . . ?
C12 N3 H3 104.9 . . ?
Cu2 N3 H3 104.9 . . ?
C17 N4 C13 122.0(3) . . ?
C17 N4 Cu2 118.3(2) . . ?
C13 N4 Cu2 119.5(2) . . ?
C19 N5 C18 109.6(2) . . ?
C19 N5 Cu2 113.08(18) . . ?
C18 N5 Cu2 104.39(19) . . ?
C19 N5 H5 109.9 . . ?
C18 N5 H5 109.9 . . ?
Cu2 N5 H5 109.9 . . ?
C24 N6 C23 109.4(2) . . ?
C24 N6 H6 108(2) . . ?
C23 N6 H6 109(2) . . ?
C25 N7 C29 119.7(3) . . ?
C25 N7 Cu3 123.9(2) . . ?
C29 N7 Cu3 116.32(19) . . ?
C30 N8 C31 113.1(3) . . ?
C30 N8 Cu3 108.35(18) . . ?
C31 N8 Cu3 102.80(18) . . ?
C30 N8 H8 110.8 . . ?
C31 N8 H8 110.8 . . ?
Cu3 N8 H8 110.8 . . ?
C36Y N9 C35 113.3(3) . . ?
C36X N9 C35 113.3(3) . . ?
C36 N9 C35 113.3(3) . . ?
C36Y N9 Cu3 110.3(2) . . ?
C36X N9 Cu3 110.3(2) . . ?
C36 N9 Cu3 110.3(2) . . ?
C35 N9 Cu3 100.98(19) . . ?
C36 N9 H9 110.6 . . ?
C35 N9 H9 110.6 . . ?
Cu3 N9 H9 110.6 . . ?
C41 N10 C37 120.5(6) . . ?
C41 N10 Cu3 117.9(5) . . ?
C37 N10 Cu3 121.6(5) . . ?
C42 N11 C43 121.4(4) . . ?
C42 N11 Cu3 106.9(3) . . ?
C43 N11 Cu3 122.8(2) . . ?
C42 N11 H11N 100.0 . . ?
C43 N11 H11N 100.0 . . ?
Cu3 N11 H11N 100.0 . . ?
N9 C36 C37 108.2(4) . . ?
N9 C36 H36A 110.1 . . ?
C37 C36 H36A 110.1 . . ?
N9 C36 H36B 110.1 . . ?
C37 C36 H36B 110.1 . . ?
H36A C36 H36B 108.4 . . ?
N10 C37 C38 123.2(6) . . ?
N10 C37 C36 112.5(5) . . ?
C38 C37 C36 124.3(6) . . ?
C37 C38 C39 116.8(7) . . ?
C37 C38 H38 121.6 . . ?
C39 C38 H38 121.6 . . ?
C38 C39 C40 120.4(9) . . ?
C38 C39 H39 119.8 . . ?
C40 C39 H39 119.8 . . ?
C41 C40 C39 119.0(9) . . ?
C41 C40 H40 120.5 . . ?
C39 C40 H40 120.5 . . ?
N10 C41 C40 120.0(7) . . ?
N10 C41 C42 113.2(6) . . ?
C40 C41 C42 126.9(7) . . ?
N11 C42 C41 115.1(5) . . ?
N11 C42 H42A 108.5 . . ?
C41 C42 H42A 108.5 . . ?
N11 C42 H42B 108.5 . . ?
C41 C42 H42B 108.5 . . ?
H42A C42 H42B 107.5 . . ?
C41X N10X C37X 123.1(8) . . ?
C41X N10X Cu3 118.3(6) . . ?
C37X N10X Cu3 118.6(6) . . ?
C42X N11X C43 117.5(4) . . ?
C42X N11X Cu3 111.3(4) . . ?
C43 N11X Cu3 122.8(2) . . ?
C42X N11X H11X 99.7 . . ?
C43 N11X H11X 99.7 . . ?
Cu3 N11X H11X 99.7 . . ?
N9 C36X C37X 112.5(4) . . ?
N9 C36X H36C 109.1 . . ?
C37X C36X H36C 109.1 . . ?
N9 C36X H36D 109.1 . . ?
C37X C36X H36D 109.1 . . ?
H36C C36X H36D 107.8 . . ?
N10X C37X C38X 117.6(7) . . ?
N10X C37X C36X 116.4(6) . . ?
C38X C37X C36X 126.0(7) . . ?
C37X C38X C39X 120.4(10) . . ?
C37X C38X H38X 119.8 . . ?
C39X C38X H38X 119.8 . . ?
C38X C39X C40X 121.6(12) . . ?
C38X C39X H39X 119.2 . . ?
C40X C39X H39X 119.2 . . ?
C41X C40X C39X 114.9(11) . . ?
C41X C40X H40X 122.5 . . ?
C39X C40X H40X 122.5 . . ?
N10X C41X C40X 122.3(9) . . ?
N10X C41X C42X 116.0(7) . . ?
C40X C41X C42X 121.7(8) . . ?
N11X C42X C41X 108.6(6) . . ?
N11X C42X H42C 110.0 . . ?
C41X C42X H42C 110.0 . . ?
N11X C42X H42D 110.0 . . ?
C41X C42X H42D 110.0 . . ?
H42C C42X H42D 108.4 . . ?
C41Y N10Y C37Y 119.6(9) . . ?
C41Y N10Y Cu3 119.3(8) . . ?
C37Y N10Y Cu3 120.9(7) . . ?
C42Y N11Y C43 122.5(5) . . ?
C42Y N11Y Cu3 114.6(5) . . ?
C43 N11Y Cu3 122.8(2) . . ?
C42Y N11Y H11Y 90.8 . . ?
C43 N11Y H11Y 90.8 . . ?
Cu3 N11Y H11Y 90.8 . . ?
N9 C36Y C37Y 112.4(5) . . ?
N9 C36Y H36E 109.1 . . ?
C37Y C36Y H36E 109.1 . . ?
N9 C36Y H36F 109.1 . . ?
C37Y C36Y H36F 109.1 . . ?
H36E C36Y H36F 107.9 . . ?
N10Y C37Y C38Y 120.9(9) . . ?
N10Y C37Y C36Y 113.9(7) . . ?
C38Y C37Y C36Y 125.1(9) . . ?
C37Y C38Y C39Y 119.4(12) . . ?
C37Y C38Y H38Y 120.3 . . ?
C39Y C38Y H38Y 120.3 . . ?
C38Y C39Y C40Y 120.2(15) . . ?
C38Y C39Y H39Y 119.9 . . ?
C40Y C39Y H39Y 119.9 . . ?
C41Y C40Y C39Y 116.0(13) . . ?
C41Y C40Y H40Y 122.0 . . ?
C39Y C40Y H40Y 122.0 . . ?
N10Y C41Y C40Y 123.4(11) . . ?
N10Y C41Y C42Y 117.1(9) . . ?
C40Y C41Y C42Y 119.5(10) . . ?
N11Y C42Y C41Y 109.3(8) . . ?
N11Y C42Y H42E 109.8 . . ?
C41Y C42Y H42E 109.8 . . ?
N11Y C42Y H42F 109.8 . . ?
C41Y C42Y H42F 109.8 . . ?
H42E C42Y H42F 108.3 . . ?
C47 N12 C48 112.2(2) . . ?
C47 N12 Cu1 111.31(18) . 2_666 ?
C48 N12 Cu1 105.46(19) . 2_666 ?
C47 N12 H12 109.3 . . ?
C48 N12 H12 109.3 . . ?
Cu1 N12 H12 109.3 2_666 . ?
N1 C1 C2 119.9(3) . . ?
N1 C1 C48 113.9(3) . 2_666 ?
C2 C1 C48 126.2(3) . 2_666 ?
C3 C2 C1 118.7(4) . . ?
C3 C2 H2B 120.6 . . ?
C1 C2 H2B 120.6 . . ?
C2 C3 C4 120.5(3) . . ?
C2 C3 H3A 119.8 . . ?
C4 C3 H3A 119.8 . . ?
C3 C4 C5 118.7(4) . . ?
C3 C4 H4 120.7 . . ?
C5 C4 H4 120.7 . . ?
N1 C5 C4 119.7(4) . . ?
N1 C5 C6 115.7(3) . . ?
C4 C5 C6 124.6(4) . . ?
N2 C6 C5 109.6(3) . . ?
N2 C6 H6A 109.8 . . ?
C5 C6 H6A 109.8 . . ?
N2 C6 H6B 109.8 . . ?
C5 C6 H6B 109.8 . . ?
H6A C6 H6B 108.2 . . ?
N2 C7 C8 113.4(3) . . ?
N2 C7 C11 110.6(3) . . ?
C8 C7 C11 104.6(3) . . ?
N2 C7 H7 109.4 . . ?
C8 C7 H7 109.4 . . ?
C11 C7 H7 109.4 . . ?
C9 C8 C7 104.8(3) . . ?
C9 C8 H8A 110.8 . . ?
C7 C8 H8A 110.8 . . ?
C9 C8 H8B 110.8 . . ?
C7 C8 H8B 110.8 . . ?
H8A C8 H8B 108.9 . . ?
C8 C9 C10 103.2(3) . . ?
C8 C9 H9A 111.1 . . ?
C10 C9 H9A 111.1 . . ?
C8 C9 H9B 111.1 . . ?
C10 C9 H9B 111.1 . . ?
H9A C9 H9B 109.1 . . ?
C9 C10 C11 103.3(3) . . ?
C9 C10 H10A 111.1 . . ?
C11 C10 H10A 111.1 . . ?
C9 C10 H10B 111.1 . . ?
C11 C10 H10B 111.1 . . ?
H10A C10 H10B 109.1 . . ?
N3 C11 C10 114.5(3) . . ?
N3 C11 C7 112.1(3) . . ?
C10 C11 C7 106.5(3) . . ?
N3 C11 H11 107.8 . . ?
C10 C11 H11 107.8 . . ?
C7 C11 H11 107.8 . . ?
C13 C12 N3 111.1(3) . . ?
C13 C12 H12A 109.4 . . ?
N3 C12 H12A 109.4 . . ?
C13 C12 H12B 109.4 . . ?
N3 C12 H12B 109.4 . . ?
H12A C12 H12B 108.0 . . ?
N4 C13 C14 119.6(3) . . ?
N4 C13 C12 114.5(3) . . ?
C14 C13 C12 125.8(3) . . ?
C15 C14 C13 119.0(3) . . ?
C15 C14 H14 120.5 . . ?
C13 C14 H14 120.5 . . ?
C14 C15 C16 120.1(3) . . ?
C14 C15 H15 119.9 . . ?
C16 C15 H15 119.9 . . ?
C17 C16 C15 118.5(4) . . ?
C17 C16 H16 120.7 . . ?
C15 C16 H16 120.7 . . ?
N4 C17 C16 120.6(3) . . ?
N4 C17 C18 112.8(3) . . ?
C16 C17 C18 126.6(3) . . ?
N5 C18 C17 108.1(3) . . ?
N5 C18 H18A 110.1 . . ?
C17 C18 H18A 110.1 . . ?
N5 C18 H18B 110.1 . . ?
C17 C18 H18B 110.1 . . ?
H18A C18 H18B 108.4 . . ?
N5 C19 C23 114.2(2) . . ?
N5 C19 C20 115.1(2) . . ?
C23 C19 C20 102.7(3) . . ?
N5 C19 H19 108.1 . . ?
C23 C19 H19 108.1 . . ?
C20 C19 H19 108.1 . . ?
C19 C20 C21 104.8(3) . . ?
C19 C20 H20A 110.8 . . ?
C21 C20 H20A 110.8 . . ?
C19 C20 H20B 110.8 . . ?
C21 C20 H20B 110.8 . . ?
H20A C20 H20B 108.9 . . ?
C22 C21 C20 106.1(3) . . ?
C22 C21 H21A 110.5 . . ?
C20 C21 H21A 110.5 . . ?
C22 C21 H21B 110.5 . . ?
C20 C21 H21B 110.5 . . ?
H21A C21 H21B 108.7 . . ?
C21 C22 C23 105.5(3) . . ?
C21 C22 H22A 110.6 . . ?
C23 C22 H22A 110.6 . . ?
C21 C22 H22B 110.6 . . ?
C23 C22 H22B 110.6 . . ?
H22A C22 H22B 108.8 . . ?
N6 C23 C19 112.9(2) . . ?
N6 C23 C22 116.9(3) . . ?
C19 C23 C22 102.0(3) . . ?
N6 C23 H23 108.2 . . ?
C19 C23 H23 108.2 . . ?
C22 C23 H23 108.2 . . ?
N6 C24 C25 114.5(3) . . ?
N6 C24 H24A 108.6 . . ?
C25 C24 H24A 108.6 . . ?
N6 C24 H24B 108.6 . . ?
C25 C24 H24B 108.6 . . ?
H24A C24 H24B 107.6 . . ?
N7 C25 C26 121.3(3) . . ?
N7 C25 C24 116.8(3) . . ?
C26 C25 C24 121.8(3) . . ?
C27 C26 C25 119.0(3) . . ?
C27 C26 H26 120.5 . . ?
C25 C26 H26 120.5 . . ?
C26 C27 C28 119.6(3) . . ?
C26 C27 H27 120.2 . . ?
C28 C27 H27 120.2 . . ?
C29 C28 C27 118.7(3) . . ?
C29 C28 H28 120.6 . . ?
C27 C28 H28 120.6 . . ?
N7 C29 C28 121.7(3) . . ?
N7 C29 C30 116.5(3) . . ?
C28 C29 C30 121.8(3) . . ?
N8 C30 C29 110.1(2) . . ?
N8 C30 H30A 109.6 . . ?
C29 C30 H30A 109.6 . . ?
N8 C30 H30B 109.6 . . ?
C29 C30 H30B 109.6 . . ?
H30A C30 H30B 108.1 . . ?
N8 C31 C35 110.4(3) . . ?
N8 C31 C32 119.0(3) . . ?
C35 C31 C32 102.2(3) . . ?
N8 C31 H31 108.2 . . ?
C35 C31 H31 108.2 . . ?
C32 C31 H31 108.2 . . ?
C31 C32 C33 102.0(3) . . ?
C31 C32 H32A 111.4 . . ?
C33 C32 H32A 111.4 . . ?
C31 C32 H32B 111.4 . . ?
C33 C32 H32B 111.4 . . ?
H32A C32 H32B 109.2 . . ?
C32 C33 C34 106.5(3) . . ?
C32 C33 H33A 110.4 . . ?
C34 C33 H33A 110.4 . . ?
C32 C33 H33B 110.4 . . ?
C34 C33 H33B 110.4 . . ?
H33A C33 H33B 108.6 . . ?
C35 C34 C33 104.5(3) . . ?
C35 C34 H34A 110.9 . . ?
C33 C34 H34A 110.9 . . ?
C35 C34 H34B 110.9 . . ?
C33 C34 H34B 110.9 . . ?
H34A C34 H34B 108.9 . . ?
N9 C35 C31 108.4(3) . . ?
N9 C35 C34 117.2(3) . . ?
C31 C35 C34 104.4(3) . . ?
N9 C35 H35 108.9 . . ?
C31 C35 H35 108.9 . . ?
C34 C35 H35 108.9 . . ?
N11Y C43 C44 112.7(3) . . ?
N11 C43 C44 112.7(3) . . ?
N11X C43 C44 112.7(3) . . ?
N11Y C43 C47 114.3(3) . . ?
N11 C43 C47 114.3(3) . . ?
N11X C43 C47 114.3(3) . . ?
C44 C43 C47 105.3(3) . . ?
N11 C43 H43 108.1 . . ?
C44 C43 H43 108.1 . . ?
C47 C43 H43 108.1 . . ?
C43 C44 C45 107.4(3) . . ?
C43 C44 H44A 110.2 . . ?
C45 C44 H44A 110.2 . . ?
C43 C44 H44B 110.2 . . ?
C45 C44 H44B 110.2 . . ?
H44A C44 H44B 108.5 . . ?
C46 C45 C44 104.7(3) . . ?
C46 C45 H45A 110.8 . . ?
C44 C45 H45A 110.8 . . ?
C46 C45 H45B 110.8 . . ?
C44 C45 H45B 110.8 . . ?
H45A C45 H45B 108.9 . . ?
C45 C46 C47 103.9(3) . . ?
C45 C46 H46A 111.0 . . ?
C47 C46 H46A 111.0 . . ?
C45 C46 H46B 111.0 . . ?
C47 C46 H46B 111.0 . . ?
H46A C46 H46B 109.0 . . ?
N12 C47 C46 111.5(2) . . ?
N12 C47 C43 111.1(3) . . ?
C46 C47 C43 103.2(2) . . ?
N12 C47 H47 110.3 . . ?
C46 C47 H47 110.3 . . ?
C43 C47 H47 110.3 . . ?
C1 C48 N12 109.5(3) 2_666 . ?
C1 C48 H48A 109.8 2_666 . ?
N12 C48 H48A 109.8 . . ?
C1 C48 H48B 109.8 2_666 . ?
N12 C48 H48B 109.8 . . ?
H48A C48 H48B 108.2 . . ?
O3A N1A O1A 125.3(14) . . ?
O3A N1A O2A 118.5(13) . . ?
O1A N1A O2A 116.0(9) . . ?
O3X N1X O1X 123.3(14) . . ?
O3X N1X O2X 118.7(14) . . ?
O1X N1X O2X 117.9(9) . . ?
O5A N2A O6A 122.0(7) . . ?
O5A N2A O4A 121.0(8) . . ?
O6A N2A O4A 116.7(10) . . ?
O5X N2X O6X 118.4(10) . . ?
O5X N2X O4X 122.3(14) . . ?
O6X N2X O4X 118.9(13) . . ?
O8A N3A O7A 121.0(9) . . ?
O8A N3A O9A 125.8(10) . . ?
O7A N3A O9A 113.0(8) . . ?
O8X N3X O7X 123.8(16) . . ?
O8X N3X O9X 118.4(15) . . ?
O7X N3X O9X 117.7(15) . . ?
O11A N4A O10A 123.7(6) . . ?
O11A N4A O12A 118.3(6) . . ?
O10A N4A O12A 117.6(6) . . ?
O11X N4X O10X 117.0(9) . . ?
O11X N4X O12X 121.5(10) . . ?
O10X N4X O12X 119.7(11) . . ?
O14A N5A O15A 121.7(14) . . ?
O14A N5A O13A 120.1(10) . . ?
O15A N5A O13A 117.8(14) . . ?
O15X N5X O14X 119.6(11) . . ?
O15X N5X O13X 123.9(11) . . ?
O14X N5X O13X 116.3(9) . . ?
O14Y N5Y O15Y 108(2) . . ?
O14Y N5Y O13Y 114(2) . . ?
O15Y N5Y O13Y 123(3) . . ?
H1WA O1W H1WB 110.9 . . ?

loop_
_geom_bond_atom_site_label_1
_geom_bond_atom_site_label_2
_geom_bond_distance
_geom_bond_site_symmetry_2
_geom_bond_publ_flag
Cu1 O2 1.897(2) . ?
Cu1 N1 1.920(3) . ?
Cu1 N12 2.104(3) 2_666 ?
Cu1 N2 2.124(3) . ?
Cu1 O1 2.342(3) . ?
Cu2 O2 1.906(2) . ?
Cu2 N4 1.925(3) . ?
Cu2 N3 2.063(3) . ?
Cu2 N5 2.095(3) . ?
Cu3 N10Y 1.918(12) . ?
Cu3 N10X 1.924(10) . ?
Cu3 N10 1.942(7) . ?
Cu3 N7 2.081(3) . ?
Cu3 N9 2.092(3) . ?
Cu3 N11Y 2.102(3) . ?
Cu3 N11 2.102(3) . ?
Cu3 N11X 2.102(3) . ?
Cu3 N8 2.190(3) . ?
O1 H1A 0.8397 . ?
O1 H1B 0.8402 . ?
O2 H2 0.840(2) . ?
N1 C5 1.330(5) . ?
N1 C1 1.339(4) . ?
N2 C7 1.487(4) . ?
N2 C6 1.493(4) . ?
N2 H2A 1.0000 . ?
N3 C11 1.491(4) . ?
N3 C12 1.499(4) . ?
N3 H3 1.0000 . ?
N4 C17 1.340(4) . ?
N4 C13 1.345(4) . ?
N5 C19 1.477(4) . ?
N5 C18 1.494(4) . ?
N5 H5 1.0000 . ?
N6 C24 1.461(4) . ?
N6 C23 1.467(4) . ?
N6 H6 1.000(2) . ?
N7 C25 1.346(4) . ?
N7 C29 1.346(4) . ?
N8 C30 1.468(4) . ?
N8 C31 1.477(4) . ?
N8 H8 1.0000 . ?
N9 C36Y 1.472(5) . ?
N9 C36X 1.472(5) . ?
N9 C36 1.472(5) . ?
N9 C35 1.477(4) . ?
N9 H9 1.0000 . ?
N10 C41 1.327(7) . ?
N10 C37 1.346(6) . ?
N11 C42 1.402(6) . ?
N11 C43 1.470(4) . ?
N11 H11N 1.0000 . ?
C36 C37 1.477(7) . ?
C36 H36A 0.9900 . ?
C36 H36B 0.9900 . ?
C37 C38 1.363(8) . ?
C38 C39 1.381(11) . ?
C38 H38 0.9500 . ?
C39 C40 1.396(11) . ?
C39 H39 0.9500 . ?
C40 C41 1.385(10) . ?
C40 H40 0.9500 . ?
C41 C42 1.501(8) . ?
C42 H42A 0.9900 . ?
C42 H42B 0.9900 . ?
N10X C41X 1.328(7) . ?
N10X C37X 1.347(6) . ?
N11X C42X 1.400(6) . ?
N11X C43 1.470(4) . ?
N11X H11X 1.0000 . ?
C36X C37X 1.478(7) . ?
C36X H36C 0.9900 . ?
C36X H36D 0.9900 . ?
C37X C38X 1.363(8) . ?
C38X C39X 1.381(11) . ?
C38X H38X 0.9500 . ?
C39X C40X 1.396(12) . ?
C39X H39X 0.9500 . ?
C40X C41X 1.385(10) . ?
C40X H40X 0.9500 . ?
C41X C42X 1.501(8) . ?
C42X H42C 0.9900 . ?
C42X H42D 0.9900 . ?
N10Y C41Y 1.327(7) . ?
N10Y C37Y 1.346(6) . ?
N11Y C42Y 1.400(6) . ?
N11Y C43 1.470(4) . ?
N11Y H11Y 1.0000 . ?
C36Y C37Y 1.477(7) . ?
C36Y H36E 0.9900 . ?
C36Y H36F 0.9900 . ?
C37Y C38Y 1.363(8) . ?
C38Y C39Y 1.381(12) . ?
C38Y H38Y 0.9500 . ?
C39Y C40Y 1.396(12) . ?
C39Y H39Y 0.9500 . ?
C40Y C41Y 1.385(10) . ?
C40Y H40Y 0.9500 . ?
C41Y C42Y 1.501(8) . ?
C42Y H42E 0.9900 . ?
C42Y H42F 0.9900 . ?
N12 C47 1.486(4) . ?
N12 C48 1.498(4) . ?
N12 H12 1.0000 . ?
C1 C2 1.386(5) . ?
C1 C48 1.493(5) 2_666 ?
C2 C3 1.373(6) . ?
C2 H2B 0.9500 . ?
C3 C4 1.381(7) . ?
C3 H3A 0.9500 . ?
C4 C5 1.391(5) . ?
C4 H4 0.9500 . ?
C5 C6 1.499(5) . ?
C6 H6A 0.9900 . ?
C6 H6B 0.9900 . ?
C7 C8 1.547(5) . ?
C7 C11 1.548(5) . ?
C7 H7 1.0000 . ?
C8 C9 1.503(6) . ?
C8 H8A 0.9900 . ?
C8 H8B 0.9900 . ?
C9 C10 1.528(5) . ?
C9 H9A 0.9900 . ?
C9 H9B 0.9900 . ?
C10 C11 1.539(5) . ?
C10 H10A 0.9900 . ?
C10 H10B 0.9900 . ?
C11 H11 1.0000 . ?
C12 C13 1.486(5) . ?
C12 H12A 0.9900 . ?
C12 H12B 0.9900 . ?
C13 C14 1.388(5) . ?
C14 C15 1.386(6) . ?
C14 H14 0.9500 . ?
C15 C16 1.387(6) . ?
C15 H15 0.9500 . ?
C16 C17 1.380(5) . ?
C16 H16 0.9500 . ?
C17 C18 1.497(5) . ?
C18 H18A 0.9900 . ?
C18 H18B 0.9900 . ?
C19 C23 1.523(4) . ?
C19 C20 1.528(4) . ?
C19 H19 1.0000 . ?
C20 C21 1.534(5) . ?
C20 H20A 0.9900 . ?
C20 H20B 0.9900 . ?
C21 C22 1.528(5) . ?
C21 H21A 0.9900 . ?
C21 H21B 0.9900 . ?
C22 C23 1.539(4) . ?
C22 H22A 0.9900 . ?
C22 H22B 0.9900 . ?
C23 H23 1.0000 . ?
C24 C25 1.497(4) . ?
C24 H24A 0.9900 . ?
C24 H24B 0.9900 . ?
C25 C26 1.389(4) . ?
C26 C27 1.381(5) . ?
C26 H26 0.9500 . ?
C27 C28 1.387(5) . ?
C27 H27 0.9500 . ?
C28 C29 1.385(5) . ?
C28 H28 0.9500 . ?
C29 C30 1.518(4) . ?
C30 H30A 0.9900 . ?
C30 H30B 0.9900 . ?
C31 C35 1.519(5) . ?
C31 C32 1.531(4) . ?
C31 H31 1.0000 . ?
C32 C33 1.547(5) . ?
C32 H32A 0.9900 . ?
C32 H32B 0.9900 . ?
C33 C34 1.549(5) . ?
C33 H33A 0.9900 . ?
C33 H33B 0.9900 . ?
C34 C35 1.535(4) . ?
C34 H34A 0.9900 . ?
C34 H34B 0.9900 . ?
C35 H35 1.0000 . ?
C43 C44 1.519(5) . ?
C43 C47 1.565(4) . ?
C43 H43 1.0000 . ?
C44 C45 1.540(5) . ?
C44 H44A 0.9900 . ?
C44 H44B 0.9900 . ?
C45 C46 1.519(5) . ?
C45 H45A 0.9900 . ?
C45 H45B 0.9900 . ?
C46 C47 1.525(4) . ?
C46 H46A 0.9900 . ?
C46 H46B 0.9900 . ?
C47 H47 1.0000 . ?
C48 H48A 0.9900 . ?
C48 H48B 0.9900 . ?
N1A O3A 1.225(8) . ?
N1A O1A 1.236(8) . ?
N1A O2A 1.275(7) . ?
N1X O3X 1.225(8) . ?
N1X O1X 1.236(8) . ?
N1X O2X 1.275(7) . ?
N2A O5A 1.214(10) . ?
N2A O6A 1.250(9) . ?
N2A O4A 1.287(8) . ?
N2X O5X 1.214(10) . ?
N2X O6X 1.250(9) . ?
N2X O4X 1.287(8) . ?
N3A O8A 1.228(8) . ?
N3A O7A 1.231(8) . ?
N3A O9A 1.267(9) . ?
N3X O8X 1.228(8) . ?
N3X O7X 1.231(8) . ?
N3X O9X 1.268(9) . ?
N4A O11A 1.234(5) . ?
N4A O10A 1.245(5) . ?
N4A O12A 1.275(7) . ?
N4X O11X 1.234(6) . ?
N4X O10X 1.245(5) . ?
N4X O12X 1.276(7) . ?
N5A O14A 1.244(16) . ?
N5A O15A 1.249(8) . ?
N5A O13A 1.253(18) . ?
N5X O15X 1.237(10) . ?
N5X O14X 1.238(13) . ?
N5X O13X 1.269(15) . ?
N5Y O14Y 1.244(16) . ?
N5Y O15Y 1.249(8) . ?
N5Y O13Y 1.253(18) . ?
O1W H1WA 0.8125 . ?
O1W H1WB 0.8386 . ?
O2W O2M 0.85(3) . ?

loop_
_geom_hbond_atom_site_label_D
_geom_hbond_atom_site_label_H
_geom_hbond_atom_site_label_A
_geom_hbond_distance_DH
_geom_hbond_distance_HA
_geom_hbond_distance_DA
_geom_hbond_angle_DHA
_geom_hbond_site_symmetry_A
O1 H1A N2A 0.84 2.39 3.214(7) 168.8 .
O1 H1A O4A 0.84 1.94 2.737(15) 158.6 .
O1 H1A O5A 0.84 2.64 3.363(8) 144.3 .
O1 H1A N2X 0.84 2.58 3.405(9) 167.5 .
O1 H1A O4X 0.84 1.99 2.79(2) 158.2 .
O1 H1B N4A 0.84 2.59 3.413(7) 168.7 2_766
O1 H1B O11A 0.84 1.90 2.698(7) 157.6 2_766
O1 H1B O10X 0.84 2.20 2.960(12) 150.1 2_766
O1 H1B O11X 0.84 2.63 3.414(12) 156.2 2_766
O2 H2 O12A 0.840(2) 2.13(2) 2.873(5) 147(3) .
O2 H2 O12X 0.840(2) 2.214(14) 3.026(9) 163(3) .
N2 H2A O7A 1.00 2.24 3.008(9) 132.2 .
N2 H2A O9A 1.00 2.21 3.156(15) 157.8 .
N2 H2A O7X 1.00 2.51 3.344(18) 140.7 .
N2 H2A O9X 1.00 2.17 3.06(3) 147.1 .
N3 H3 O1A 1.00 2.00 2.830(7) 139.1 .
N3 H3 O1X 1.00 2.13 3.009(9) 145.4 .
N5 H5 O12A 1.00 2.15 2.987(6) 140.6 .
N5 H5 O11X 1.00 2.22 3.158(12) 156.2 .
N6 H6 O2A 1.000(2) 2.10(2) 3.023(8) 153(3) .
N6 H6 O2X 1.000(2) 2.02(2) 2.923(9) 149(3) .
N8 H8 N5A 1.00 2.54 3.506(10) 161.1 .
N8 H8 O13A 1.00 2.50 3.268(8) 133.6 .
N8 H8 O14A 1.00 1.92 2.898(14) 163.9 .
N8 H8 N5X 1.00 2.40 3.322(10) 153.0 .
N8 H8 O13X 1.00 1.98 2.920(15) 155.8 .
N8 H8 O14X 1.00 2.49 3.157(8) 123.8 .
N8 H8 O13Y 1.00 2.15 3.11(3) 159.9 .
N8 H8 O14Y 1.00 2.37 3.225(16) 143.1 .
N9 H9 N1A 1.00 2.41 3.407(10) 178.7 .
N9 H9 O2A 1.00 1.84 2.749(9) 149.7 .
N9 H9 O3A 1.00 2.32 3.22(3) 148.7 .
N11 H11N O4W 1.00 2.07 3.044(10) 163.7 .
C36 H36B O2A 0.99 2.42 3.307(8) 149.0 2_655
C38 H38 O1A 0.95 2.49 3.372(12) 154.6 2_655
C42 H42B O6W 0.99 2.56 3.30(3) 132.2 .
N11X H11X O14X 1.00 2.43 3.263(9) 140.9 .
N12 H12 O10A 1.00 2.33 3.125(8) 135.9 2_666
N12 H12 O12A 1.00 2.17 3.002(6) 139.4 2_666
N12 H12 N4X 1.00 2.54 3.417(16) 146.4 2_666
N12 H12 O12X 1.00 1.99 2.942(9) 157.6 2_666
C2 H2B O15A 0.95 2.45 3.347(10) 157.7 2_666
C3 H3A O7A 0.95 2.40 3.241(10) 147.1 2_776
C3 H3A O7X 0.95 2.49 3.363(16) 153.4 2_776
C4 H4 O14X 0.95 2.46 3.392(9) 165.8 1_665
C6 H6A O15A 0.99 2.53 3.383(11) 144.3 1_665
C6 H6A O15X 0.99 2.35 3.295(8) 160.0 1_665
C6 H6A O15Y 0.99 2.43 3.33(3) 150.6 1_665
C6 H6B O4X 0.99 2.38 3.341(11) 162.3 .
C8 H8B O6A 0.99 2.57 3.416(8) 143.8 2_765
C9 H9B O9A 0.99 2.43 3.318(11) 148.3 .
C9 H9B O9X 0.99 2.36 3.19(2) 140.2 .
C12 H12A O1X 0.99 2.59 3.231(10) 122.1 .
C12 H12B N2A 0.99 2.68 3.405(8) 130.5 2_765
C12 H12B O5A 0.99 2.59 3.449(8) 145.1 2_765
C15 H15 O13A 0.95 2.40 3.227(8) 144.8 2_655
C15 H15 O14Y 0.95 2.18 3.040(16) 149.9 2_655
C18 H18A O14A 0.99 2.40 3.342(13) 157.9 1_655
C18 H18A O13Y 0.99 2.34 3.31(3) 164.2 1_655
C18 H18B O10A 0.99 2.45 3.234(7) 135.3 2_766
C18 H18B O10X 0.99 2.41 3.205(11) 136.9 2_766
C20 H20A O11X 0.99 2.57 3.410(11) 142.6 .
C20 H20B O13Y 0.99 2.51 3.43(3) 153.9 1_655
C22 H22A O4W 0.99 2.60 3.556(10) 161.4 .
C23 H23 O12A 1.00 2.59 3.384(6) 136.1 .
C23 H23 O12X 1.00 2.50 3.395(8) 148.5 .
C26 H26 O2 0.95 2.40 3.323(4) 163.4 .
C27 H27 O1W 0.95 2.46 3.338(5) 153.5 .
C28 H28 O6A 0.95 2.46 3.346(7) 155.6 1_455
C28 H28 O6X 0.95 2.52 3.399(9) 154.5 1_455
C31 H31 O3A 1.00 2.49 3.36(2) 145.1 .
C32 H32B O14Y 0.99 2.56 3.384(16) 141.2 .
C34 H34B O3X 0.99 2.60 3.32(2) 130.1 .
C45 H45B O12X 0.99 2.50 3.363(10) 145.6 2_666
C46 H46A O2 0.99 2.51 3.287(4) 135.6 2_666
C47 H47 O7A 1.00 2.58 3.340(13) 133.2 2_666
C47 H47 O7X 1.00 2.57 3.336(19) 133.1 2_666
C48 H48A O10A 0.99 2.62 3.174(9) 115.3 2_666
C48 H48A O11A 0.99 2.51 3.311(6) 137.7 1_455
C48 H48A O11X 0.99 2.40 3.309(10) 152.0 1_455
C48 H48B O13X 0.99 2.37 3.325(13) 162.5 .
C48 H48B O13Y 0.99 2.43 3.35(3) 154.4 .
C38Y H38Y O1W 0.95 2.62 3.437(14) 144.2 1_545
O1W H1WA O2W 0.81 1.72 2.527(15) 170.8 1_455
O1W H1WA O2M 0.81 2.40 3.17(3) 160.0 1_455
O1W H1WB O9A 0.84 2.21 2.929(15) 143.1 .
O1W H1WB O9X 0.84 2.16 2.79(3) 132.2 .
O1W H1WB O8X 0.84 2.42 3.168(16) 148.4 .

loop_
_geom_torsion_atom_site_label_1
_geom_torsion_atom_site_label_2
_geom_torsion_atom_site_label_3
_geom_torsion_atom_site_label_4
_geom_torsion
_geom_torsion_site_symmetry_1
_geom_torsion_site_symmetry_2
_geom_torsion_site_symmetry_3
_geom_torsion_site_symmetry_4
_geom_torsion_publ_flag
N12 Cu1 O2 Cu2 -145.01(12) 2_666 . . . ?
N2 Cu1 O2 Cu2 63.36(14) . . . . ?
O1 Cu1 O2 Cu2 -24.04(12) . . . . ?
C35 N9 C36 C37 -78.3(5) . . . . ?
Cu3 N9 C36 C37 34.0(5) . . . . ?
C41 N10 C37 C38 2.4(15) . . . . ?
Cu3 N10 C37 C38 -174.5(8) . . . . ?
C41 N10 C37 C36 -178.5(8) . . . . ?
Cu3 N10 C37 C36 4.7(10) . . . . ?
N9 C36 C37 N10 -25.7(8) . . . . ?
N9 C36 C37 C38 153.4(9) . . . . ?
N10 C37 C38 C39 -3.4(16) . . . . ?
C36 C37 C38 C39 177.5(10) . . . . ?
C37 C38 C39 C40 2.1(19) . . . . ?
C38 C39 C40 C41 0(2) . . . . ?
C37 N10 C41 C40 0.1(15) . . . . ?
Cu3 N10 C41 C40 177.1(8) . . . . ?
C37 N10 C41 C42 -179.4(8) . . . . ?
Cu3 N10 C41 C42 -2.4(11) . . . . ?
C39 C40 C41 N10 -1.3(17) . . . . ?
C39 C40 C41 C42 178.1(11) . . . . ?
C43 N11 C42 C41 172.7(6) . . . . ?
Cu3 N11 C42 C41 24.6(8) . . . . ?
N10 C41 C42 N11 -16.3(12) . . . . ?
C40 C41 C42 N11 164.2(10) . . . . ?
C35 N9 C36X C37X -109.9(6) . . . . ?
Cu3 N9 C36X C37X 2.4(7) . . . . ?
C41X N10X C37X C38X -1.1(19) . . . . ?
Cu3 N10X C37X C38X -179.4(10) . . . . ?
C41X N10X C37X C36X 179.9(11) . . . . ?
Cu3 N10X C37X C36X 1.6(14) . . . . ?
N9 C36X C37X N10X -2.7(12) . . . . ?
N9 C36X C37X C38X 178.5(12) . . . . ?
N10X C37X C38X C39X 2(2) . . . . ?
C36X C37X C38X C39X -178.7(14) . . . . ?
C37X C38X C39X C40X -4(3) . . . . ?
C38X C39X C40X C41X 4(3) . . . . ?
C37X N10X C41X C40X 1(2) . . . . ?
Cu3 N10X C41X C40X 179.8(12) . . . . ?
C37X N10X C41X C42X 177.8(11) . . . . ?
Cu3 N10X C41X C42X -3.9(15) . . . . ?
C39X C40X C41X N10X -3(2) . . . . ?
C39X C40X C41X C42X -179.1(14) . . . . ?
C43 N11X C42X C41X -176.3(7) . . . . ?
Cu3 N11X C42X C41X -27.1(10) . . . . ?
N10X C41X C42X N11X 21.3(15) . . . . ?
C40X C41X C42X N11X -162.3(13) . . . . ?
C35 N9 C36Y C37Y -97.4(8) . . . . ?
Cu3 N9 C36Y C37Y 15.0(8) . . . . ?
C41Y N10Y C37Y C38Y 0(3) . . . . ?
Cu3 N10Y C37Y C38Y -176.6(16) . . . . ?
C41Y N10Y C37Y C36Y 175.5(16) . . . . ?
Cu3 N10Y C37Y C36Y -0.9(18) . . . . ?
N9 C36Y C37Y N10Y -9.9(15) . . . . ?
N9 C36Y C37Y C38Y 165.6(17) . . . . ?
N10Y C37Y C38Y C39Y -4(3) . . . . ?
C36Y C37Y C38Y C39Y -179(2) . . . . ?
C37Y C38Y C39Y C40Y 7(4) . . . . ?
C38Y C39Y C40Y C41Y -7(4) . . . . ?
C37Y N10Y C41Y C40Y 0(3) . . . . ?
Cu3 N10Y C41Y C40Y 176.8(18) . . . . ?
C37Y N10Y C41Y C42Y 179.0(16) . . . . ?
Cu3 N10Y C41Y C42Y -5(2) . . . . ?
C39Y C40Y C41Y N10Y 3(4) . . . . ?
C39Y C40Y C41Y C42Y -175(2) . . . . ?
C43 N11Y C42Y C41Y 179.4(11) . . . . ?
Cu3 N11Y C42Y C41Y 1.9(17) . . . . ?
N10Y C41Y C42Y N11Y 1(2) . . . . ?
C40Y C41Y C42Y N11Y -179.9(19) . . . . ?
C5 N1 C1 C2 0.0(5) . . . . ?
Cu1 N1 C1 C2 -179.0(3) . . . . ?
C5 N1 C1 C48 -178.2(3) . . . 2_666 ?
Cu1 N1 C1 C48 2.8(4) . . . 2_666 ?
N1 C1 C2 C3 -2.1(5) . . . . ?
C48 C1 C2 C3 175.9(4) 2_666 . . . ?
C1 C2 C3 C4 2.3(7) . . . . ?
C2 C3 C4 C5 -0.5(7) . . . . ?
C1 N1 C5 C4 1.9(5) . . . . ?
Cu1 N1 C5 C4 -179.1(3) . . . . ?
C1 N1 C5 C6 -179.2(3) . . . . ?
Cu1 N1 C5 C6 -0.2(4) . . . . ?
C3 C4 C5 N1 -1.6(7) . . . . ?
C3 C4 C5 C6 179.6(4) . . . . ?
C7 N2 C6 C5 -167.7(3) . . . . ?
Cu1 N2 C6 C5 -30.6(3) . . . . ?
N1 C5 C6 N2 22.3(4) . . . . ?
C4 C5 C6 N2 -158.9(4) . . . . ?
C6 N2 C7 C8 -63.2(4) . . . . ?
Cu1 N2 C7 C8 169.3(2) . . . . ?
C6 N2 C7 C11 179.7(3) . . . . ?
Cu1 N2 C7 C11 52.1(4) . . . . ?
N2 C7 C8 C9 -96.0(4) . . . . ?
C11 C7 C8 C9 24.6(4) . . . . ?
C7 C8 C9 C10 -40.6(4) . . . . ?
C8 C9 C10 C11 40.4(4) . . . . ?
C12 N3 C11 C10 56.9(4) . . . . ?
Cu2 N3 C11 C10 -172.9(2) . . . . ?
C12 N3 C11 C7 -64.6(3) . . . . ?
Cu2 N3 C11 C7 65.7(3) . . . . ?
C9 C10 C11 N3 -149.4(3) . . . . ?
C9 C10 C11 C7 -24.9(4) . . . . ?
N2 C7 C11 N3 -111.1(3) . . . . ?
C8 C7 C11 N3 126.5(3) . . . . ?
N2 C7 C11 C10 123.0(3) . . . . ?
C8 C7 C11 C10 0.5(4) . . . . ?
C11 N3 C12 C13 148.3(3) . . . . ?
Cu2 N3 C12 C13 15.0(4) . . . . ?
C17 N4 C13 C14 3.4(5) . . . . ?
Cu2 N4 C13 C14 -171.3(3) . . . . ?
C17 N4 C13 C12 -173.4(3) . . . . ?
Cu2 N4 C13 C12 11.9(4) . . . . ?
N3 C12 C13 N4 -17.4(4) . . . . ?
N3 C12 C13 C14 166.0(3) . . . . ?
N4 C13 C14 C15 -1.0(5) . . . . ?
C12 C13 C14 C15 175.4(3) . . . . ?
C13 C14 C15 C16 -1.5(5) . . . . ?
C14 C15 C16 C17 1.8(5) . . . . ?
C13 N4 C17 C16 -3.2(5) . . . . ?
Cu2 N4 C17 C16 171.6(2) . . . . ?
C13 N4 C17 C18 176.1(3) . . . . ?
Cu2 N4 C17 C18 -9.1(3) . . . . ?
C15 C16 C17 N4 0.5(5) . . . . ?
C15 C16 C17 C18 -178.7(3) . . . . ?
C19 N5 C18 C17 80.3(3) . . . . ?
Cu2 N5 C18 C17 -41.1(3) . . . . ?
N4 C17 C18 N5 34.8(3) . . . . ?
C16 C17 C18 N5 -146.0(3) . . . . ?
C18 N5 C19 C23 -174.3(2) . . . . ?
Cu2 N5 C19 C23 -58.3(3) . . . . ?
C18 N5 C19 C20 67.2(3) . . . . ?
Cu2 N5 C19 C20 -176.8(2) . . . . ?
N5 C19 C20 C21 161.5(3) . . . . ?
C23 C19 C20 C21 36.7(4) . . . . ?
C19 C20 C21 C22 -15.3(4) . . . . ?
C20 C21 C22 C23 -11.7(4) . . . . ?
C24 N6 C23 C19 -179.3(2) . . . . ?
C24 N6 C23 C22 62.8(3) . . . . ?
N5 C19 C23 N6 64.8(3) . . . . ?
C20 C19 C23 N6 -169.9(3) . . . . ?
N5 C19 C23 C22 -168.9(2) . . . . ?
C20 C19 C23 C22 -43.5(3) . . . . ?
C21 C22 C23 N6 157.8(3) . . . . ?
C21 C22 C23 C19 34.2(4) . . . . ?
C23 N6 C24 C25 176.8(3) . . . . ?
C29 N7 C25 C26 -1.4(4) . . . . ?
Cu3 N7 C25 C26 174.2(2) . . . . ?
C29 N7 C25 C24 174.2(3) . . . . ?
Cu3 N7 C25 C24 -10.1(3) . . . . ?
N6 C24 C25 N7 134.9(3) . . . . ?
N6 C24 C25 C26 -49.5(4) . . . . ?
N7 C25 C26 C27 1.5(5) . . . . ?
C24 C25 C26 C27 -173.9(3) . . . . ?
C25 C26 C27 C28 -0.7(5) . . . . ?
C26 C27 C28 C29 -0.1(5) . . . . ?
C25 N7 C29 C28 0.5(4) . . . . ?
Cu3 N7 C29 C28 -175.4(2) . . . . ?
C25 N7 C29 C30 -177.5(2) . . . . ?
Cu3 N7 C29 C30 6.6(3) . . . . ?
C27 C28 C29 N7 0.2(5) . . . . ?
C27 C28 C29 C30 178.1(3) . . . . ?
C31 N8 C30 C29 -79.2(3) . . . . ?
Cu3 N8 C30 C29 34.1(3) . . . . ?
N7 C29 C30 N8 -28.3(4) . . . . ?
C28 C29 C30 N8 153.7(3) . . . . ?
C30 N8 C31 C35 150.2(3) . . . . ?
Cu3 N8 C31 C35 33.6(3) . . . . ?
C30 N8 C31 C32 -92.1(3) . . . . ?
Cu3 N8 C31 C32 151.3(3) . . . . ?
N8 C31 C32 C33 -165.2(3) . . . . ?
C35 C31 C32 C33 -43.3(3) . . . . ?
C31 C32 C33 C34 27.5(4) . . . . ?
C32 C33 C34 C35 -1.5(4) . . . . ?
C36Y N9 C35 C31 172.5(3) . . . . ?
C36X N9 C35 C31 172.5(3) . . . . ?
C36 N9 C35 C31 172.5(3) . . . . ?
Cu3 N9 C35 C31 54.6(3) . . . . ?
C36Y N9 C35 C34 -69.8(4) . . . . ?
C36X N9 C35 C34 -69.8(4) . . . . ?
C36 N9 C35 C34 -69.8(4) . . . . ?
Cu3 N9 C35 C34 172.3(3) . . . . ?
N8 C31 C35 N9 -63.5(3) . . . . ?
C32 C31 C35 N9 168.9(3) . . . . ?
N8 C31 C35 C34 170.9(3) . . . . ?
C32 C31 C35 C34 43.3(3) . . . . ?
C33 C34 C35 N9 -145.4(3) . . . . ?
C33 C34 C35 C31 -25.5(4) . . . . ?
C42Y N11Y C43 C44 117.0(11) . . . . ?
Cu3 N11Y C43 C44 -65.8(4) . . . . ?
C42Y N11Y C43 C47 -3.2(11) . . . . ?
Cu3 N11Y C43 C47 174.1(2) . . . . ?
C42 N11 C43 C44 151.2(6) . . . . ?
Cu3 N11 C43 C44 -65.8(4) . . . . ?
C42 N11 C43 C47 31.1(6) . . . . ?
Cu3 N11 C43 C47 174.1(2) . . . . ?
C42X N11X C43 C44 79.6(6) . . . . ?
Cu3 N11X C43 C44 -65.8(4) . . . . ?
C42X N11X C43 C47 -40.5(7) . . . . ?
Cu3 N11X C43 C47 174.1(2) . . . . ?
N11Y C43 C44 C45 -119.0(4) . . . . ?
N11 C43 C44 C45 -119.0(4) . . . . ?
N11X C43 C44 C45 -119.0(4) . . . . ?
C47 C43 C44 C45 6.3(5) . . . . ?
C43 C44 C45 C46 18.1(5) . . . . ?
C44 C45 C46 C47 -35.9(4) . . . . ?
C48 N12 C47 C46 -172.5(3) . . . . ?
Cu1 N12 C47 C46 -54.6(3) 2_666 . . . ?
C48 N12 C47 C43 73.0(3) . . . . ?
Cu1 N12 C47 C43 -169.05(19) 2_666 . . . ?
C45 C46 C47 N12 -79.8(3) . . . . ?
C45 C46 C47 C43 39.5(3) . . . . ?
N11Y C43 C47 N12 -144.3(3) . . . . ?
N11 C43 C47 N12 -144.3(3) . . . . ?
N11X C43 C47 N12 -144.3(3) . . . . ?
C44 C43 C47 N12 91.5(4) . . . . ?
N11Y C43 C47 C46 96.1(3) . . . . ?
N11 C43 C47 C46 96.1(3) . . . . ?
N11X C43 C47 C46 96.1(3) . . . . ?
C44 C43 C47 C46 -28.1(4) . . . . ?
C47 N12 C48 C1 86.3(3) . . . 2_666 ?
Cu1 N12 C48 C1 -35.1(3) 2_666 . . 2_666 ?
